data_7111534
loop_
_publ_author_name
'Cheng, Fei'
'Hector, Andrew L.'
'Levason, William'
'Reid, Gillian'
'Webster, Michael'
'Zhang, Wenjian'

_publ_section_title
;
 Preparation and structure of the unique silicon(iv) cation
 [SiF3(Me3tacn)]+
;
_journal_issue 11
_journal_name_full 'Chemical Communications'
_journal_page_first 1334
_journal_page_last 1336
_journal_paper_doi 10.1039/b822236c
_journal_year 2009
_chemical_absolute_configuration ad
_chemical_formula_moiety 'C6 H16 F4 N2 Si'
_chemical_formula_sum 'C6 H16 F4 N2 Si'
_chemical_formula_weight 220.30
_chemical_name_systematic
;
tetrafluorido(1,2-bis(dimethylamino)ethane)silicon(IV)
;
_space_group_IT_number 4
_space_group_name_Hall 'P 2yb'
_symmetry_cell_setting monoclinic
_symmetry_space_group_name_Hall 'P 2yb'
_symmetry_space_group_name_H-M 'P 1 21 1'
_atom_sites_solution_hydrogens geom
_atom_sites_solution_primary direct
_atom_sites_solution_secondary difmap
_audit_creation_date 2008-11-05
_audit_creation_method 'SHELXL-97 + hand edit'
_cell_angle_alpha 90.00
_cell_angle_beta 112.180(10)
_cell_angle_gamma 90.00
_cell_formula_units_Z 2
_cell_length_a 6.3146(15)
_cell_length_b 10.648(2)
_cell_length_c 7.6840(15)
_cell_measurement_reflns_used 1109
_cell_measurement_temperature 120(2)
_cell_measurement_theta_max 27.48
_cell_measurement_theta_min 2.91
_cell_volume 478.42(18)
_computing_structure_refinement 'SHELXL-97 (Sheldrick, 1997)'
_computing_structure_solution 'SHELXS-97 (Sheldrick, 1997)'
_diffrn_ambient_temperature 120(2)
_diffrn_measured_fraction_theta_full 0.986
_diffrn_measured_fraction_theta_max 0.986
_diffrn_measurement_device_type 'Bruker-Nonius 95mm CCD camera on \k-goniostat'
_diffrn_measurement_method '\f & \w scans'
_diffrn_radiation_monochromator '10cm confocal mirrors'
_diffrn_radiation_source 'Bruker-Nonius FR591 rotating anode'
_diffrn_radiation_type MoK\a
_diffrn_radiation_wavelength 0.71073
_diffrn_reflns_av_R_equivalents 0.0267
_diffrn_reflns_av_sigmaI/netI 0.0344
_diffrn_reflns_limit_h_max 8
_diffrn_reflns_limit_h_min -8
_diffrn_reflns_limit_k_max 13
_diffrn_reflns_limit_k_min -13
_diffrn_reflns_limit_l_max 9
_diffrn_reflns_limit_l_min -9
_diffrn_reflns_number 5735
_diffrn_reflns_theta_full 27.52
_diffrn_reflns_theta_max 27.52
_diffrn_reflns_theta_min 3.83
_diffrn_standards_number 0
_exptl_absorpt_coefficient_mu 0.265
_exptl_absorpt_correction_T_max 1.0000
_exptl_absorpt_correction_T_min 0.8945
_exptl_absorpt_correction_type multi-scan
_exptl_absorpt_process_details 'G.M. Sheldrick, (2007). SADABS. Version 2007/2. Bruker AXS Inc.'
_exptl_crystal_colour colourless
_exptl_crystal_density_diffrn 1.529
_exptl_crystal_density_method 'not measured'
_exptl_crystal_description block
_exptl_crystal_F_000 232
_exptl_crystal_size_max 0.10
_exptl_crystal_size_mid 0.08
_exptl_crystal_size_min 0.07
_refine_diff_density_max 0.284
_refine_diff_density_min -0.231
_refine_diff_density_rms 0.044
_refine_ls_abs_structure_details 'Flack H D (1983), Acta Cryst. A39, 876-881'
_refine_ls_abs_structure_Flack 0.08(12)
_refine_ls_extinction_method none
_refine_ls_goodness_of_fit_ref 1.042
_refine_ls_hydrogen_treatment constr
_refine_ls_matrix_type full
_refine_ls_number_parameters 122
_refine_ls_number_reflns 2049
_refine_ls_number_restraints 1
_refine_ls_restrained_S_all 1.042
_refine_ls_R_factor_all 0.0304
_refine_ls_R_factor_gt 0.0281
_refine_ls_shift/su_max 0.000
_refine_ls_shift/su_mean 0.000
_refine_ls_structure_factor_coef Fsqd
_refine_ls_weighting_details 'w=1/[\s^2^(Fo^2^)+(0.0334P)^2^+0.1209P] where P=(Fo^2^+2Fc^2^)/3'
_refine_ls_weighting_scheme calc
_refine_ls_wR_factor_gt 0.0694
_refine_ls_wR_factor_ref 0.0712
_reflns_number_gt 1960
_reflns_number_total 2049
_reflns_threshold_expression I>2sigma(I)
_cod_data_source_file b822236csup1.cif
_cod_data_source_block 08wz802
_cod_original_cell_volume 478.40(17)
_cod_original_sg_symbol_H-M 'P 21'
_cod_database_code 7111534

loop_
_symmetry_equiv_pos_as_xyz
'x, y, z'
'-x, y+1/2, -z'

loop_
_atom_site_label
_atom_site_type_symbol
_atom_site_fract_x
_atom_site_fract_y
_atom_site_fract_z
_atom_site_U_iso_or_equiv
_atom_site_adp_type
_atom_site_occupancy
_atom_site_symmetry_multiplicity
_atom_site_calc_flag
_atom_site_refinement_flags
Si1 Si 0.41114(7) 0.73431(4) 0.23284(6) 0.01472(11) Uani 1 1 d .
F1 F 0.5905(2) 0.62435(10) 0.35544(16) 0.0192(2) Uani 1 1 d .
F2 F 0.20136(18) 0.83044(10) 0.11530(15) 0.0196(3) Uani 1 1 d .
F3 F 0.51176(16) 0.73197(12) 0.06442(13) 0.0226(2) Uani 1 1 d .
F4 F 0.5762(2) 0.84833(10) 0.35530(17) 0.0231(3) Uani 1 1 d .
N1 N 0.2002(3) 0.58777(15) 0.1078(2) 0.0165(3) Uani 1 1 d .
N2 N 0.2650(2) 0.72508(16) 0.42916(17) 0.0158(3) Uani 1 1 d .
C1 C -0.0071(3) 0.62481(18) -0.0584(3) 0.0226(4) Uani 1 1 d .
H1A H -0.0916 0.5493 -0.1191 0.034 Uiso 1 1 calc R
H1B H 0.0398 0.6711 -0.1481 0.034 Uiso 1 1 calc R
H1C H -0.1054 0.6783 -0.0170 0.034 Uiso 1 1 calc R
C2 C 0.3189(3) 0.48839(18) 0.0399(3) 0.0227(4) Uani 1 1 d .
H2A H 0.4588 0.4623 0.1435 0.034 Uiso 1 1 calc R
H2B H 0.3582 0.5221 -0.0628 0.034 Uiso 1 1 calc R
H2C H 0.2173 0.4159 -0.0054 0.034 Uiso 1 1 calc R
C3 C 0.1278(3) 0.53096(18) 0.2541(2) 0.0205(4) Uani 1 1 d .
H3A H 0.2533 0.4793 0.3416 0.025 Uiso 1 1 calc R
H3B H -0.0069 0.4761 0.1942 0.025 Uiso 1 1 calc R
C4 C 0.0685(3) 0.6358(2) 0.3597(3) 0.0218(4) Uani 1 1 d .
H4A H -0.0703 0.6802 0.2758 0.026 Uiso 1 1 calc R
H4B H 0.0371 0.6011 0.4671 0.026 Uiso 1 1 calc R
C5 C 0.1758(4) 0.84869(19) 0.4622(3) 0.0255(4) Uani 1 1 d .
H5A H 0.0589 0.8788 0.3445 0.038 Uiso 1 1 calc R
H5B H 0.3015 0.9095 0.5064 0.038 Uiso 1 1 calc R
H5C H 0.1083 0.8391 0.5572 0.038 Uiso 1 1 calc R
C6 C 0.4315(3) 0.6816(2) 0.6156(2) 0.0235(4) Uani 1 1 d .
H6A H 0.3635 0.6911 0.7103 0.035 Uiso 1 1 calc R
H6B H 0.5712 0.7322 0.6517 0.035 Uiso 1 1 calc R
H6C H 0.4689 0.5931 0.6070 0.035 Uiso 1 1 calc R

loop_
_atom_site_aniso_label
_atom_site_aniso_U_11
_atom_site_aniso_U_22
_atom_site_aniso_U_33
_atom_site_aniso_U_23
_atom_site_aniso_U_13
_atom_site_aniso_U_12
Si1 0.0148(2) 0.0137(2) 0.0159(2) 0.0005(2) 0.00620(15) -0.0015(2)
F1 0.0141(5) 0.0203(6) 0.0228(6) 0.0024(5) 0.0066(4) 0.0014(4)
F2 0.0231(6) 0.0147(5) 0.0193(6) 0.0021(4) 0.0060(4) 0.0028(5)
F3 0.0266(5) 0.0238(5) 0.0227(5) 0.0000(5) 0.0152(4) -0.0065(6)
F4 0.0234(6) 0.0204(6) 0.0247(6) -0.0039(5) 0.0081(5) -0.0098(5)
N1 0.0173(8) 0.0145(7) 0.0174(7) 0.0014(6) 0.0062(6) 0.0017(6)
N2 0.0156(6) 0.0159(7) 0.0155(6) -0.0009(6) 0.0053(5) -0.0004(7)
C1 0.0194(9) 0.0204(9) 0.0215(9) 0.0009(8) 0.0003(7) 0.0000(7)
C2 0.0263(10) 0.0166(9) 0.0251(10) -0.0036(7) 0.0096(8) 0.0017(7)
C3 0.0212(9) 0.0180(9) 0.0236(9) 0.0010(7) 0.0100(7) -0.0047(7)
C4 0.0190(9) 0.0248(10) 0.0242(9) -0.0020(8) 0.0111(8) -0.0073(8)
C5 0.0313(11) 0.0223(10) 0.0270(11) -0.0016(8) 0.0157(9) 0.0053(8)
C6 0.0248(9) 0.0280(10) 0.0164(9) 0.0021(7) 0.0061(7) -0.0002(8)

loop_
_atom_type_symbol
_atom_type_description
_atom_type_scat_dispersion_real
_atom_type_scat_dispersion_imag
_atom_type_scat_source
C C 0.0033 0.0016 'International Tables Vol C Tables 4.2.6.8 and 6.1.1.4'
H H 0.0000 0.0000 'International Tables Vol C Tables 4.2.6.8 and 6.1.1.4'
N N 0.0061 0.0033 'International Tables Vol C Tables 4.2.6.8 and 6.1.1.4'
F F 0.0171 0.0103 'International Tables Vol C Tables 4.2.6.8 and 6.1.1.4'
Si Si 0.0817 0.0704 'International Tables Vol C Tables 4.2.6.8 and 6.1.1.4'

loop_
_geom_angle_atom_site_label_1
_geom_angle_atom_site_label_2
_geom_angle_atom_site_label_3
_geom_angle
F3 Si1 F4 96.42(6)
F3 Si1 F2 92.73(6)
F4 Si1 F2 93.43(7)
F3 Si1 F1 93.01(6)
F4 Si1 F1 92.68(5)
F2 Si1 F1 171.10(6)
F3 Si1 N1 89.72(6)
F4 Si1 N1 173.53(7)
F2 Si1 N1 88.29(6)
F1 Si1 N1 84.94(7)
F3 Si1 N2 174.80(6)
F4 Si1 N2 88.77(6)
F2 Si1 N2 86.62(6)
F1 Si1 N2 87.05(6)
N1 Si1 N2 85.10(7)
C3 N1 C1 109.35(15)
C3 N1 C2 108.16(15)
C1 N1 C2 106.28(14)
C3 N1 Si1 106.65(11)
C1 N1 Si1 113.93(12)
C2 N1 Si1 112.35(12)
C5 N2 C4 107.83(14)
C5 N2 C6 106.52(14)
C4 N2 C6 109.54(15)
C5 N2 Si1 112.80(12)
C4 N2 Si1 108.22(10)
C6 N2 Si1 111.83(11)
N1 C1 H1A 109.5
N1 C1 H1B 109.5
H1A C1 H1B 109.5
N1 C1 H1C 109.5
H1A C1 H1C 109.5
H1B C1 H1C 109.5
N1 C2 H2A 109.5
N1 C2 H2B 109.5
H2A C2 H2B 109.5
N1 C2 H2C 109.5
H2A C2 H2C 109.5
H2B C2 H2C 109.5
N1 C3 C4 108.32(16)
N1 C3 H3A 110.0
C4 C3 H3A 110.0
N1 C3 H3B 110.0
C4 C3 H3B 110.0
H3A C3 H3B 108.4
N2 C4 C3 108.77(15)
N2 C4 H4A 109.9
C3 C4 H4A 109.9
N2 C4 H4B 109.9
C3 C4 H4B 109.9
H4A C4 H4B 108.3
N2 C5 H5A 109.5
N2 C5 H5B 109.5
H5A C5 H5B 109.5
N2 C5 H5C 109.5
H5A C5 H5C 109.5
H5B C5 H5C 109.5
N2 C6 H6A 109.5
N2 C6 H6B 109.5
H6A C6 H6B 109.5
N2 C6 H6C 109.5
H6A C6 H6C 109.5
H6B C6 H6C 109.5

loop_
_geom_bond_atom_site_label_1
_geom_bond_atom_site_label_2
_geom_bond_distance
Si1 F3 1.6432(10)
Si1 F4 1.6448(12)
Si1 F2 1.6477(11)
Si1 F1 1.6541(12)
Si1 N1 2.0409(17)
Si1 N2 2.0463(14)
N1 C3 1.492(2)
N1 C1 1.496(2)
N1 C2 1.500(2)
N2 C5 1.491(3)
N2 C4 1.493(2)
N2 C6 1.495(2)
C1 H1A 0.9800
C1 H1B 0.9800
C1 H1C 0.9800
C2 H2A 0.9800
C2 H2B 0.9800
C2 H2C 0.9800
C3 C4 1.509(3)
C3 H3A 0.9900
C3 H3B 0.9900
C4 H4A 0.9900
C4 H4B 0.9900
C5 H5A 0.9800
C5 H5B 0.9800
C5 H5C 0.9800
C6 H6A 0.9800
C6 H6B 0.9800
C6 H6C 0.9800

loop_
_geom_torsion_atom_site_label_1
_geom_torsion_atom_site_label_2
_geom_torsion_atom_site_label_3
_geom_torsion_atom_site_label_4
_geom_torsion
F3 Si1 N1 C3 161.41(12)
F2 Si1 N1 C3 -105.85(12)
F1 Si1 N1 C3 68.37(12)
N2 Si1 N1 C3 -19.10(12)
F3 Si1 N1 C1 -77.85(13)
F2 Si1 N1 C1 14.89(13)
F1 Si1 N1 C1 -170.89(13)
N2 Si1 N1 C1 101.64(13)
F3 Si1 N1 C2 43.08(12)
F2 Si1 N1 C2 135.82(12)
F1 Si1 N1 C2 -49.97(12)
N2 Si1 N1 C2 -137.43(12)
F4 Si1 N2 C5 53.98(13)
F2 Si1 N2 C5 -39.53(12)
F1 Si1 N2 C5 146.72(12)
N1 Si1 N2 C5 -128.11(12)
F4 Si1 N2 C4 173.19(13)
F2 Si1 N2 C4 79.68(12)
F1 Si1 N2 C4 -94.06(13)
N1 Si1 N2 C4 -8.89(13)
F4 Si1 N2 C6 -66.07(13)
F2 Si1 N2 C6 -159.58(13)
F1 Si1 N2 C6 26.67(13)
N1 Si1 N2 C6 111.84(14)
C1 N1 C3 C4 -80.05(18)
C2 N1 C3 C4 164.62(15)
Si1 N1 C3 C4 43.57(16)
C5 N2 C4 C3 157.56(15)
C6 N2 C4 C3 -86.90(18)
Si1 N2 C4 C3 35.25(17)
N1 C3 C4 N2 -53.06(18)
